data_1571818
loop_
_publ_author_name
'Carroll, Robert C.'
'Coles, Simon J.'

_publ_section_title
;
 Statistical optimization of guest uptake in crystalline sponges: grading
 structural outcomes.
;
_journal_coeditor_code LT5068
_journal_issue 4
_journal_name_full IUCrJ
_journal_paper_doi 10.1107/S2052252524004871
_journal_volume 11
_journal_year 2024
_chemical_formula_moiety 'C15 H16 O3'
_chemical_formula_sum 'C15 H16 O3'
_chemical_formula_weight 244.28
_chemical_name_systematic (2',6'dimethoxy-[1,1'-biphenyl]-2-yl)methanol
_space_group_crystal_system monoclinic
_space_group_IT_number 15
_space_group_name_Hall '-I 2ya'
_space_group_name_H-M_alt 'I 1 2/a 1'
_atom_sites_solution_hydrogens mixed
_atom_sites_solution_primary iterative
_audit_creation_date 2024-03-18
_audit_creation_method
;
Olex2 1.5-alpha
(compiled 2024.02.16 svn.r378c4104 for OlexSys, GUI svn.r6928)
;
_cell_angle_alpha 90
_cell_angle_beta 93.244(7)
_cell_angle_gamma 90
_cell_formula_units_Z 16
_cell_length_a 23.913(2)
_cell_length_b 7.6350(7)
_cell_length_c 27.048(2)
_cell_measurement_reflns_used 1441
_cell_measurement_temperature 100.00(10)
_cell_measurement_theta_max 63.7260
_cell_measurement_theta_min 3.1970
_cell_volume 4930.4(7)
_computing_cell_refinement 'CrysAlisPro 1.171.42.72a (Rigaku OD, 2022)'
_computing_data_collection 'CrysAlisPro 1.171.42.72a (Rigaku OD, 2022)'
_computing_data_reduction 'CrysAlisPro 1.171.42.72a (Rigaku OD, 2022)'
_computing_molecular_graphics 'Olex2 1.5-alpha (Dolomanov et al., 2009)'
_computing_publication_material 'Olex2 1.5-alpha (Dolomanov et al., 2009)'
_computing_structure_refinement 'SHELXL 2016/6 (Sheldrick, 2015)'
_computing_structure_solution 'olex2.solve 1.5-alpha (Bourhis et al., 2015)'
_diffrn_ambient_environment N~2~
_diffrn_ambient_temperature 100.00(10)
_diffrn_detector 'hybrid pixel array detector'
_diffrn_detector_area_resol_mean 10
_diffrn_detector_dtime 0.000
_diffrn_detector_type 'Rigaku, HyPix Arc-100'
_diffrn_measured_fraction_theta_full 0.983
_diffrn_measured_fraction_theta_max 0.968
_diffrn_measurement_details
;
List of Runs (angles in degrees, time in seconds):

  # Type    Start    End  Width  t~exp~   \w     \q     \k     \f   Frames
--------------------------------------------------------------------------
  1  \w     43.00 109.00   0.50    4.50    --   51.51  30.00 148.00  132
  2  \w    -17.00  37.00   0.50    4.50    --   51.51 -30.00 -11.00  108
  3  \w   -110.00 -85.00   0.50    4.50    --  -55.01 -30.00 -11.00   50
  4  \w    -33.00  -8.00   0.50    4.50    --  -55.01  30.00 148.00   50
  5  \w   -135.00-109.00   0.50   11.00    --  -79.37 -30.00 -11.00   52
  6  \w    111.00 154.00   0.50   11.00    --   83.47  30.00 148.00   86
  7  \w    -17.00  24.00   0.50    4.50    --   51.51 -19.00 -60.00   82
  8  \w    -18.00  23.00   0.50    4.50    --   51.51 -19.00-150.00   82
  9  \w    -63.00 -13.00   0.50   11.00    --  -79.37  57.00 -30.00  100
 10  \w    -39.00 -12.00   0.50   11.00    --  -79.37  57.00-120.00   54
 11  \w    -56.00 -29.00   0.50   11.00    --  -79.37  77.00  90.00   54
 12  \w     87.00 112.00   0.50   11.00    --   83.47-125.00 -30.00   50
 13  \w     23.00  49.00   0.50   11.00    --   83.47-125.00 -30.00   52
 14  \w     25.00  60.00   0.50   11.00    --   83.47 -57.00  30.00   70
 15  \w     12.00  37.00   0.50   11.00    --   83.47 -37.00 -30.00   50
 16  \w     13.00  43.00   0.50   11.00    --   83.47 -37.00  90.00   60
 17  \w     12.00  39.00   0.50   11.00    --   83.47 -37.00 -90.00   54
 18  \w     14.00  43.00   0.50   11.00    --   83.47 -37.00  60.00   58
 19  \w     16.00  68.00   0.50   11.00    --   83.47 -57.00 150.00  104
 20  \w     18.00  44.00   0.50   11.00    --   83.47 -37.00-120.00   52
 21  \w    104.00 153.00   0.50   11.00    --   83.47  37.00-120.00   98
 22  \w     84.00 146.00   0.50   11.00    --   83.47 125.00 150.00  124
 23  \w    106.00 131.00   0.50   11.00    --   83.47  57.00-180.00   50
;
_diffrn_measurement_device 'four-circle diffractometer'
_diffrn_measurement_device_details 'Rigaku, UG2 \k goniometer'
_diffrn_measurement_device_type
; Rigaku 007HF diffractometer equipped with Arc)Sec VHF Varimax
 confocal mirrors and a UG2 goniometer and HyPix Arc-100 detector
;
_diffrn_measurement_method 'profile data from \w-scans'
_diffrn_measurement_specimen_support 'MiTeGen loops'
_diffrn_orient_matrix_type 'CrysAlisPro convention (1999,Acta A55,543-557)'
_diffrn_orient_matrix_UB_11 -0.0366345000
_diffrn_orient_matrix_UB_12 0.0301835000
_diffrn_orient_matrix_UB_13 0.0442667000
_diffrn_orient_matrix_UB_21 -0.0470307000
_diffrn_orient_matrix_UB_22 0.0737300000
_diffrn_orient_matrix_UB_23 -0.0352679000
_diffrn_orient_matrix_UB_31 -0.0246135000
_diffrn_orient_matrix_UB_32 -0.1855899000
_diffrn_orient_matrix_UB_33 -0.0068613000
_diffrn_radiation_collimation 0.3
_diffrn_radiation_monochromator 'Arc)Sec VHF Varimax focusing mirrors'
_diffrn_radiation_probe x-ray
_diffrn_radiation_type 'Cu K\a'
_diffrn_radiation_wavelength 1.54184
_diffrn_reflns_av_unetI/netI 0.0774
_diffrn_reflns_Laue_measured_fraction_full 0.983
_diffrn_reflns_Laue_measured_fraction_max 0.968
_diffrn_reflns_limit_h_max 28
_diffrn_reflns_limit_h_min -28
_diffrn_reflns_limit_k_max 7
_diffrn_reflns_limit_k_min -9
_diffrn_reflns_limit_l_max 32
_diffrn_reflns_limit_l_min -32
_diffrn_reflns_number 7946
_diffrn_reflns_point_group_measured_fraction_full 0.983
_diffrn_reflns_point_group_measured_fraction_max 0.968
_diffrn_reflns_theta_full 67.684
_diffrn_reflns_theta_max 69.689
_diffrn_reflns_theta_min 3.273
_diffrn_source 'Rotating anode'
_diffrn_source_current 30.0
_diffrn_source_power 1.2
_diffrn_source_target Cu
_diffrn_source_type 'Rigaku 007 HF'
_diffrn_source_voltage 40.0
_exptl_absorpt_coefficient_mu 0.737
_exptl_absorpt_correction_T_max 0.987
_exptl_absorpt_correction_T_min 0.949
_exptl_absorpt_correction_type analytical
_exptl_absorpt_process_details
;
CrysAlisPro 1.171.42.72a (Rigaku Oxford Diffraction, 2022)
Analytical numeric absorption correction using a multifaceted crystal
model based on expressions derived by R.C. Clark & J.S. Reid.
(Clark, R. C. & Reid, J. S. (1995). Acta Cryst. A51, 887-897)
Empirical absorption correction using spherical harmonics,
implemented in SCALE3 ABSPACK scaling algorithm.
;
_exptl_crystal_colour colourless
_exptl_crystal_colour_primary colourless
_exptl_crystal_density_diffrn 1.316
_exptl_crystal_description needle
_exptl_crystal_F_000 2080
_exptl_crystal_size_max 0.13
_exptl_crystal_size_mid 0.02
_exptl_crystal_size_min 0.02
_refine_diff_density_max 0.295
_refine_diff_density_min -0.315
_refine_diff_density_rms 0.076
_refine_ls_extinction_method none
_refine_ls_goodness_of_fit_ref 1.060
_refine_ls_hydrogen_treatment mixed
_refine_ls_matrix_type full
_refine_ls_number_parameters 448
_refine_ls_number_reflns 7946
_refine_ls_number_restraints 0
_refine_ls_restrained_S_all 1.060
_refine_ls_R_factor_all 0.1524
_refine_ls_R_factor_gt 0.0797
_refine_ls_shift/su_max 0.001
_refine_ls_shift/su_mean 0.000
_refine_ls_structure_factor_coef Fsqd
_refine_ls_weighting_details 'w=1/[\s^2^(Fo^2^)+(0.1039P)^2^+7.8365P] where P=(Fo^2^+2Fc^2^)/3'
_refine_ls_weighting_scheme calc
_refine_ls_wR_factor_gt 0.2118
_refine_ls_wR_factor_ref 0.2463
_reflns_Friedel_coverage 0.000
_reflns_number_gt 4183
_reflns_number_total 7946
_reflns_threshold_expression 'I > 2\s(I)'
_twin_special_details
;
Component 2 rotated by 98.3032\% 
around [-0.00 1.00 0.01] (reciprocal) or [-0.00 1.00 0.00] (direct)
;
_cod_data_source_file lt5068.cif
_cod_data_source_block BBA_8_12_OMe
_cod_original_cell_volume 4930.4(8)
_cod_database_code 1571818
_shelx_shelxl_version_number 2016/6
_chemical_oxdiff_formula '(C15 H16 O3)2'
_chemical_oxdiff_usercomment '9300-04 Pure'
_shelx_space_group_comment
;
The symmetry employed for this shelxl refinement is uniquely defined
by the following loop, which should always be used as a source of
symmetry information in preference to the above space-group names.
They are only intended as comments.
;
_shelx_estimated_absorpt_t_max 0.985
_shelx_estimated_absorpt_t_min 0.910
_olex2_refinement_description
;
1. Twinned data refinement
 Scales: 0.689(2)
 0.311(2)
2. Fixed Uiso
 At 1.5 times of:
  All O(H) groups
3.a Idealised tetrahedral OH refined as rotating group:
 O1A(H1AA), O1B(H1BA)
;
_olex2_submission_special_instructions 'No special instructions were received'
_oxdiff_exptl_absorpt_empirical_details
;
Empirical correction (ABSPACK) includes:
- Absorption correction using spherical harmonics
- Frame scaling
- Detector area scaling
- B-factor correction
;
_oxdiff_exptl_absorpt_empirical_full_max 1.659
_oxdiff_exptl_absorpt_empirical_full_min 0.739
_oxdiff_twin_integration_method simultaneous
_oxdiff_twin_items 2

loop_
_space_group_symop_operation_xyz
'x, y, z'
'-x+1/2, y, -z'
'x+1/2, y+1/2, z+1/2'
'-x+1, y+1/2, -z+1/2'
'-x, -y, -z'
'x-1/2, -y, z'
'-x+1/2, -y+1/2, -z+1/2'
'x, -y+1/2, z+1/2'

loop_
_atom_site_label
_atom_site_type_symbol
_atom_site_fract_x
_atom_site_fract_y
_atom_site_fract_z
_atom_site_U_iso_or_equiv
_atom_site_adp_type
_atom_site_occupancy
_atom_site_site_symmetry_order
_atom_site_calc_flag
_atom_site_refinement_flags_posn
_atom_site_refinement_flags_adp
_atom_site_refinement_flags_occupancy
_atom_site_disorder_assembly
_atom_site_disorder_group
O3B O 0.33085(16) 0.6817(5) 0.33454(13) 0.0427(10) Uani 1 1 d . . . . .
O2A O 0.40803(16) 0.2791(5) 0.07534(13) 0.0427(10) Uani 1 1 d . . . . .
O3A O 0.26497(16) 0.3239(5) 0.18543(13) 0.0420(10) Uani 1 1 d . . . . .
O2B O 0.42776(16) 0.7141(5) 0.48846(13) 0.0460(11) Uani 1 1 d . . . . .
O1A O 0.45208(17) 0.3341(6) 0.24675(14) 0.0496(11) Uani 1 1 d . . . . .
H1AA H 0.458067 0.424433 0.263959 0.074 Uiso 1 1 calc R U . . .
O1B O 0.46910(17) 0.6339(6) 0.29712(14) 0.0492(11) Uani 1 1 d . . . . .
H1BA H 0.496094 0.682441 0.284002 0.074 Uiso 1 1 calc R U . . .
C4A C 0.3570(2) 0.1439(8) 0.15670(19) 0.0363(13) Uani 1 1 d . . . . .
C4B C 0.4095(2) 0.8502(8) 0.39547(18) 0.0354(13) Uani 1 1 d . . . . .
C12B C 0.3353(2) 0.6174(7) 0.38208(19) 0.0358(13) Uani 1 1 d . . . . .
C2A C 0.3675(2) -0.1722(9) 0.1607(2) 0.0444(15) Uani 1 1 d . . . . .
C12A C 0.2859(2) 0.3838(7) 0.14239(19) 0.0361(13) Uani 1 1 d . . . . .
C1B C 0.4680(3) 1.1440(9) 0.3654(2) 0.0410(14) Uani 1 1 d . . . . .
C5B C 0.4558(2) 0.8298(8) 0.36675(18) 0.0382(14) Uani 1 1 d . . . . .
C6B C 0.4850(3) 0.9804(8) 0.3524(2) 0.0400(14) Uani 1 1 d . . . . .
C3A C 0.3493(2) -0.0226(8) 0.1357(2) 0.0400(14) Uani 1 1 d . . . . .
C3B C 0.3934(3) 1.0192(8) 0.4085(2) 0.0393(14) Uani 1 1 d . . . . .
C11A C 0.2608(3) 0.5169(8) 0.1135(2) 0.0404(14) Uani 1 1 d . . . . .
C1A C 0.3928(3) -0.1567(9) 0.2077(2) 0.0439(15) Uani 1 1 d . . . . .
C8A C 0.3590(2) 0.3603(8) 0.08583(19) 0.0378(13) Uani 1 1 d . . . . .
C8B C 0.3848(2) 0.6339(8) 0.46092(19) 0.0376(13) Uani 1 1 d . . . . .
C7A C 0.3343(2) 0.2996(7) 0.12847(19) 0.0383(14) Uani 1 1 d . . . . .
C11B C 0.3017(3) 0.4832(8) 0.3990(2) 0.0413(14) Uani 1 1 d . . . . .
C2B C 0.4220(3) 1.1665(9) 0.3932(2) 0.0421(14) Uani 1 1 d . . . . .
C7B C 0.3766(2) 0.6980(7) 0.4130(2) 0.0369(13) Uani 1 1 d . . . . .
C9B C 0.3518(3) 0.5010(8) 0.4790(2) 0.0441(15) Uani 1 1 d . . . . .
C13A C 0.3955(3) 0.3324(9) 0.2282(3) 0.0465(16) Uani 1 1 d . . . . .
C10B C 0.3106(3) 0.4282(8) 0.4476(2) 0.0425(15) Uani 1 1 d . . . . .
C15B C 0.2902(3) 0.6046(9) 0.3007(2) 0.0428(15) Uani 1 1 d . . . . .
C5A C 0.3837(2) 0.1582(8) 0.2037(2) 0.0403(14) Uani 1 1 d . . . . .
C6A C 0.4012(3) 0.0037(9) 0.2289(2) 0.0438(15) Uani 1 1 d . . . . .
C13B C 0.4755(3) 0.6536(9) 0.3500(2) 0.0426(14) Uani 1 1 d . . . . .
C9A C 0.3347(3) 0.4932(8) 0.0565(2) 0.0426(15) Uani 1 1 d . . . . .
C14A C 0.4402(3) 0.3541(10) 0.0374(2) 0.0460(16) Uani 1 1 d . . . . .
C10A C 0.2857(3) 0.5692(8) 0.0710(2) 0.0449(15) Uani 1 1 d . . . . .
C15A C 0.2149(3) 0.4018(9) 0.2012(2) 0.0444(15) Uani 1 1 d . . . . .
C14B C 0.4435(3) 0.6412(11) 0.5361(2) 0.0522(18) Uani 1 1 d . . . . .
H1B H 0.4879(19) 1.229(7) 0.3516(16) 0.019(13) Uiso 1 1 d . . . . .
H13C H 0.451(2) 0.562(9) 0.363(2) 0.050(18) Uiso 1 1 d . . . . .
H14A H 0.448(2) 0.462(8) 0.0435(19) 0.033(16) Uiso 1 1 d . . . . .
H1A H 0.404(2) -0.262(9) 0.225(2) 0.051(18) Uiso 1 1 d . . . . .
H14B H 0.421(2) 0.333(7) 0.003(2) 0.034(14) Uiso 1 1 d . . . . .
H2B H 0.409(2) 1.294(8) 0.4028(19) 0.048(17) Uiso 1 1 d . . . . .
H11B H 0.272(2) 0.428(8) 0.374(2) 0.048(17) Uiso 1 1 d . . . . .
H6A H 0.421(2) 0.018(7) 0.2625(19) 0.037(15) Uiso 1 1 d . . . . .
H15A H 0.208(2) 0.349(8) 0.234(2) 0.038(15) Uiso 1 1 d . . . . .
H3B H 0.362(3) 1.033(9) 0.429(2) 0.055(19) Uiso 1 1 d . . . . .
H10A H 0.2680(19) 0.664(7) 0.0490(17) 0.026(13) Uiso 1 1 d . . . . .
H14C H 0.476(3) 0.281(9) 0.037(2) 0.060(19) Uiso 1 1 d . . . . .
H6B H 0.518(2) 0.965(6) 0.3312(16) 0.023(13) Uiso 1 1 d . . . . .
H14D H 0.411(2) 0.665(8) 0.560(2) 0.047(16) Uiso 1 1 d . . . . .
H15D H 0.299(2) 0.476(9) 0.2998(19) 0.043(16) Uiso 1 1 d . . . . .
H14E H 0.476(2) 0.709(8) 0.547(2) 0.048(17) Uiso 1 1 d . . . . .
H13D H 0.515(2) 0.635(7) 0.3627(18) 0.036(14) Uiso 1 1 d . . . . .
H15E H 0.252(2) 0.627(7) 0.3128(18) 0.035(15) Uiso 1 1 d . . . . .
H10B H 0.285(2) 0.348(8) 0.4632(19) 0.038(15) Uiso 1 1 d . . . . .
H13A H 0.389(3) 0.425(10) 0.205(3) 0.08(2) Uiso 1 1 d . . . . .
H2A H 0.363(2) -0.287(8) 0.143(2) 0.046(16) Uiso 1 1 d . . . . .
H15B H 0.182(2) 0.379(7) 0.176(2) 0.042(16) Uiso 1 1 d . . . . .
H3A H 0.327(2) -0.027(7) 0.101(2) 0.042(15) Uiso 1 1 d . . . . .
H14F H 0.451(3) 0.523(11) 0.534(3) 0.07(3) Uiso 1 1 d . . . . .
H13B H 0.372(3) 0.363(9) 0.257(2) 0.07(2) Uiso 1 1 d . . . . .
H9B H 0.355(2) 0.464(8) 0.511(2) 0.053(18) Uiso 1 1 d . . . . .
H15C H 0.218(2) 0.538(9) 0.2067(19) 0.043(16) Uiso 1 1 d . . . . .
H11A H 0.227(2) 0.568(8) 0.125(2) 0.046(17) Uiso 1 1 d . . . . .
H15F H 0.298(2) 0.651(9) 0.268(2) 0.057(18) Uiso 1 1 d . . . . .
H9A H 0.354(3) 0.530(9) 0.025(2) 0.065(19) Uiso 1 1 d . . . . .

loop_
_atom_site_aniso_label
_atom_site_aniso_U_11
_atom_site_aniso_U_22
_atom_site_aniso_U_33
_atom_site_aniso_U_23
_atom_site_aniso_U_13
_atom_site_aniso_U_12
O3B 0.054(2) 0.036(3) 0.037(2) -0.0012(18) -0.0096(17) -0.0052(19)
O2A 0.054(2) 0.034(3) 0.040(2) 0.0020(18) 0.0043(18) 0.001(2)
O3A 0.050(2) 0.035(3) 0.041(2) 0.0023(18) 0.0056(17) 0.002(2)
O2B 0.061(3) 0.038(3) 0.038(2) 0.0040(18) -0.0075(19) -0.006(2)
O1A 0.060(3) 0.040(3) 0.047(2) -0.010(2) -0.0092(19) -0.004(2)
O1B 0.067(3) 0.034(3) 0.046(2) -0.0094(19) -0.0007(19) -0.004(2)
C4A 0.040(3) 0.029(3) 0.039(3) 0.004(3) 0.002(2) -0.001(3)
C4B 0.047(3) 0.027(3) 0.031(3) 0.001(2) -0.007(2) -0.005(3)
C12B 0.046(3) 0.024(3) 0.037(3) 0.002(2) 0.002(2) 0.004(3)
C2A 0.050(4) 0.034(4) 0.049(3) 0.000(3) -0.001(3) 0.004(3)
C12A 0.049(3) 0.024(3) 0.035(3) 0.000(2) -0.002(2) -0.003(3)
C1B 0.051(4) 0.036(4) 0.036(3) 0.003(3) -0.001(3) -0.005(3)
C5B 0.053(3) 0.026(3) 0.034(3) 0.000(2) -0.007(3) 0.001(3)
C6B 0.053(4) 0.028(4) 0.039(3) -0.001(3) 0.005(3) -0.003(3)
C3A 0.050(3) 0.030(4) 0.039(3) 0.000(3) 0.001(3) -0.002(3)
C3B 0.048(3) 0.031(4) 0.037(3) -0.002(3) -0.006(3) 0.002(3)
C11A 0.050(4) 0.026(4) 0.044(3) -0.002(3) -0.002(3) 0.000(3)
C1A 0.054(4) 0.028(4) 0.049(3) 0.007(3) -0.002(3) 0.004(3)
C8A 0.047(3) 0.030(4) 0.036(3) -0.002(3) -0.002(2) 0.003(3)
C8B 0.048(3) 0.029(4) 0.035(3) 0.001(3) -0.002(2) -0.003(3)
C7A 0.053(3) 0.026(4) 0.035(3) 0.000(2) -0.006(2) -0.007(3)
C11B 0.051(4) 0.026(3) 0.046(3) -0.003(3) 0.000(3) 0.001(3)
C2B 0.052(4) 0.034(4) 0.039(3) 0.002(3) -0.008(3) -0.003(3)
C7B 0.041(3) 0.027(3) 0.043(3) -0.001(3) 0.004(2) 0.005(3)
C9B 0.058(4) 0.035(4) 0.039(3) 0.003(3) 0.007(3) -0.001(3)
C13A 0.056(4) 0.034(4) 0.048(4) -0.008(3) -0.009(3) -0.001(3)
C10B 0.056(4) 0.027(4) 0.044(3) 0.002(3) 0.004(3) 0.000(3)
C15B 0.053(4) 0.034(4) 0.041(3) -0.002(3) -0.002(3) -0.005(3)
C5A 0.043(3) 0.032(4) 0.045(3) -0.003(3) 0.002(3) 0.000(3)
C6A 0.052(4) 0.036(4) 0.042(3) 0.006(3) -0.004(3) 0.000(3)
C13B 0.054(4) 0.032(4) 0.042(3) -0.001(3) 0.003(3) 0.001(3)
C9A 0.054(4) 0.039(4) 0.034(3) -0.004(3) 0.000(3) -0.003(3)
C14A 0.059(4) 0.036(4) 0.044(4) 0.003(3) 0.008(3) -0.002(4)
C10A 0.062(4) 0.030(4) 0.041(3) 0.003(3) -0.011(3) 0.001(3)
C15A 0.053(4) 0.036(4) 0.044(4) 0.001(3) 0.005(3) 0.004(3)
C14B 0.073(5) 0.044(5) 0.037(3) 0.009(3) -0.013(3) -0.012(4)

loop_
_atom_type_symbol
_atom_type_description
_atom_type_scat_dispersion_real
_atom_type_scat_dispersion_imag
_atom_type_scat_source
C C 0.0181 0.0091 'International Tables Vol C Tables 4.2.6.8 and 6.1.1.4'
H H 0.0000 0.0000 'International Tables Vol C Tables 4.2.6.8 and 6.1.1.4'
O O 0.0492 0.0322 'International Tables Vol C Tables 4.2.6.8 and 6.1.1.4'

loop_
_exptl_crystal_face_index_h
_exptl_crystal_face_index_k
_exptl_crystal_face_index_l
_exptl_crystal_face_perp_dist
1 0 1 0.0102
-1 0 -1 0.0102
0 1 -1 0.0517
2 0 -2 0.0138
-2 0 2 0.0078
1 -1 1 0.0632
0 0 1 0.0116
0 0 -1 0.0116

loop_
_geom_angle_atom_site_label_1
_geom_angle_atom_site_label_2
_geom_angle_atom_site_label_3
_geom_angle
_geom_angle_site_symmetry_1
_geom_angle_site_symmetry_3
_geom_angle_publ_flag
C12B O3B C15B 117.9(5) . . ?
C8A O2A C14A 117.8(5) . . ?
C12A O3A C15A 117.8(5) . . ?
C8B O2B C14B 117.6(5) . . ?
C13A O1A H1AA 109.5 . . ?
C13B O1B H1BA 109.5 . . ?
C3A C4A C7A 118.5(5) . . ?
C5A C4A C3A 119.0(5) . . ?
C5A C4A C7A 122.5(5) . . ?
C5B C4B C7B 122.5(5) . . ?
C3B C4B C5B 118.7(5) . . ?
C3B C4B C7B 118.8(5) . . ?
O3B C12B C11B 123.7(5) . . ?
O3B C12B C7B 114.5(5) . . ?
C11B C12B C7B 121.8(5) . . ?
C3A C2A H2A 117(3) . . ?
C1A C2A C3A 119.2(6) . . ?
C1A C2A H2A 123(3) . . ?
O3A C12A C11A 123.6(5) . . ?
O3A C12A C7A 115.0(5) . . ?
C7A C12A C11A 121.4(5) . . ?
C6B C1B C2B 120.9(6) . . ?
C6B C1B H1B 112(3) . . ?
C2B C1B H1B 126(3) . . ?
C4B C5B C6B 118.8(5) . . ?
C4B C5B C13B 122.6(5) . . ?
C6B C5B C13B 118.6(5) . . ?
C1B C6B C5B 121.1(6) . . ?
C1B C6B H6B 121(3) . . ?
C5B C6B H6B 118(3) . . ?
C4A C3A H3A 116(3) . . ?
C2A C3A C4A 121.3(5) . . ?
C2A C3A H3A 123(3) . . ?
C4B C3B H3B 119(4) . . ?
C2B C3B C4B 121.6(6) . . ?
C2B C3B H3B 120(4) . . ?
C12A C11A H11A 116(3) . . ?
C10A C11A C12A 119.0(6) . . ?
C10A C11A H11A 125(3) . . ?
C2A C1A H1A 118(4) . . ?
C6A C1A C2A 120.8(6) . . ?
C6A C1A H1A 121(4) . . ?
O2A C8A C7A 115.2(5) . . ?
O2A C8A C9A 123.0(5) . . ?
C9A C8A C7A 121.8(5) . . ?
O2B C8B C7B 114.1(5) . . ?
O2B C8B C9B 123.6(5) . . ?
C7B C8B C9B 122.2(5) . . ?
C12A C7A C4A 120.8(5) . . ?
C12A C7A C8A 117.6(5) . . ?
C8A C7A C4A 121.5(5) . . ?
C12B C11B H11B 118(3) . . ?
C10B C11B C12B 118.3(6) . . ?
C10B C11B H11B 124(3) . . ?
C1B C2B C3B 118.9(6) . . ?
C1B C2B H2B 120(3) . . ?
C3B C2B H2B 121(3) . . ?
C12B C7B C4B 121.2(5) . . ?
C8B C7B C4B 121.4(5) . . ?
C8B C7B C12B 117.3(5) . . ?
C8B C9B H9B 122(4) . . ?
C10B C9B C8B 118.4(6) . . ?
C10B C9B H9B 119(4) . . ?
O1A C13A C5A 108.4(5) . . ?
O1A C13A H13A 110(4) . . ?
O1A C13A H13B 107(4) . . ?
C5A C13A H13A 111(5) . . ?
C5A C13A H13B 116(4) . . ?
H13A C13A H13B 105(6) . . ?
C11B C10B H10B 123(3) . . ?
C9B C10B C11B 121.9(6) . . ?
C9B C10B H10B 115(3) . . ?
O3B C15B H15D 106(3) . . ?
O3B C15B H15E 109(3) . . ?
O3B C15B H15F 106(4) . . ?
H15D C15B H15E 112(5) . . ?
H15D C15B H15F 106(5) . . ?
H15E C15B H15F 117(5) . . ?
C4A C5A C13A 122.4(5) . . ?
C4A C5A C6A 118.8(5) . . ?
C6A C5A C13A 118.8(5) . . ?
C1A C6A C5A 120.8(6) . . ?
C1A C6A H6A 122(3) . . ?
C5A C6A H6A 117(3) . . ?
O1B C13B C5B 112.1(5) . . ?
O1B C13B H13C 105(3) . . ?
O1B C13B H13D 112(3) . . ?
C5B C13B H13C 109(4) . . ?
C5B C13B H13D 109(3) . . ?
H13C C13B H13D 110(5) . . ?
C8A C9A H9A 119(4) . . ?
C10A C9A C8A 118.5(5) . . ?
C10A C9A H9A 123(4) . . ?
O2A C14A H14A 112(4) . . ?
O2A C14A H14B 111(3) . . ?
O2A C14A H14C 106(3) . . ?
H14A C14A H14B 114(5) . . ?
H14A C14A H14C 110(5) . . ?
H14B C14A H14C 104(4) . . ?
C11A C10A H10A 120(3) . . ?
C9A C10A C11A 121.6(6) . . ?
C9A C10A H10A 118(3) . . ?
O3A C15A H15A 106(3) . . ?
O3A C15A H15B 111(3) . . ?
O3A C15A H15C 114(3) . . ?
H15A C15A H15B 112(4) . . ?
H15A C15A H15C 107(4) . . ?
H15B C15A H15C 108(4) . . ?
O2B C14B H14D 109(3) . . ?
O2B C14B H14E 104(3) . . ?
O2B C14B H14F 112(4) . . ?
H14D C14B H14E 108(5) . . ?
H14D C14B H14F 110(6) . . ?
H14E C14B H14F 114(6) . . ?

loop_
_geom_bond_atom_site_label_1
_geom_bond_atom_site_label_2
_geom_bond_distance
_geom_bond_site_symmetry_2
_geom_bond_publ_flag
O3B C12B 1.375(6) . ?
O3B C15B 1.424(7) . ?
O2A C8A 1.371(6) . ?
O2A C14A 1.436(7) . ?
O3A C12A 1.371(6) . ?
O3A C15A 1.424(7) . ?
O2B C8B 1.378(6) . ?
O2B C14B 1.433(7) . ?
O1A H1AA 0.8400 . ?
O1A C13A 1.417(7) . ?
O1B H1BA 0.8400 . ?
O1B C13B 1.437(7) . ?
C4A C3A 1.401(8) . ?
C4A C7A 1.498(8) . ?
C4A C5A 1.394(7) . ?
C4B C5B 1.397(8) . ?
C4B C3B 1.397(8) . ?
C4B C7B 1.494(8) . ?
C12B C11B 1.395(8) . ?
C12B C7B 1.401(7) . ?
C2A C3A 1.386(8) . ?
C2A C1A 1.379(8) . ?
C2A H2A 1.00(6) . ?
C12A C11A 1.396(8) . ?
C12A C7A 1.394(8) . ?
C1B C6B 1.366(8) . ?
C1B C2B 1.376(8) . ?
C1B H1B 0.90(5) . ?
C5B C6B 1.411(8) . ?
C5B C13B 1.504(8) . ?
C6B H6B 1.02(5) . ?
C3A H3A 1.05(5) . ?
C3B C2B 1.392(8) . ?
C3B H3B 0.97(6) . ?
C11A C10A 1.383(8) . ?
C11A H11A 0.96(6) . ?
C1A C6A 1.363(9) . ?
C1A H1A 0.96(6) . ?
C8A C7A 1.404(7) . ?
C8A C9A 1.393(8) . ?
C8B C7B 1.389(7) . ?
C8B C9B 1.391(8) . ?
C11B C10B 1.383(8) . ?
C11B H11B 1.04(6) . ?
C2B H2B 1.06(6) . ?
C9B C10B 1.382(8) . ?
C9B H9B 0.92(6) . ?
C13A C5A 1.505(8) . ?
C13A H13A 0.95(8) . ?
C13A H13B 1.03(7) . ?
C10B H10B 0.97(6) . ?
C15B H15D 1.01(6) . ?
C15B H15E 1.00(5) . ?
C15B H15F 0.97(6) . ?
C5A C6A 1.415(8) . ?
C6A H6A 1.00(5) . ?
C13B H13C 0.98(6) . ?
C13B H13D 1.00(5) . ?
C9A C10A 1.383(8) . ?
C9A H9A 1.02(6) . ?
C14A H14A 0.86(6) . ?
C14A H14B 1.02(5) . ?
C14A H14C 1.03(7) . ?
C10A H10A 1.02(5) . ?
C15A H15A 0.99(5) . ?
C15A H15B 1.01(6) . ?
C15A H15C 1.05(6) . ?
C14B H14D 1.06(6) . ?
C14B H14E 0.97(6) . ?
C14B H14F 0.92(8) . ?

loop_
_geom_torsion_atom_site_label_1
_geom_torsion_atom_site_label_2
_geom_torsion_atom_site_label_3
_geom_torsion_atom_site_label_4
_geom_torsion
_geom_torsion_site_symmetry_1
_geom_torsion_site_symmetry_2
_geom_torsion_site_symmetry_3
_geom_torsion_site_symmetry_4
_geom_torsion_publ_flag
O3B C12B C11B C10B 179.2(5) . . . . ?
O3B C12B C7B C4B 4.4(7) . . . . ?
O3B C12B C7B C8B -177.4(5) . . . . ?
O2A C8A C7A C4A -6.5(8) . . . . ?
O2A C8A C7A C12A 176.7(5) . . . . ?
O2A C8A C9A C10A -178.6(5) . . . . ?
O3A C12A C11A C10A 179.2(5) . . . . ?
O3A C12A C7A C4A 5.8(7) . . . . ?
O3A C12A C7A C8A -177.3(5) . . . . ?
O2B C8B C7B C4B -4.6(8) . . . . ?
O2B C8B C7B C12B 177.3(5) . . . . ?
O2B C8B C9B C10B -178.8(5) . . . . ?
O1A C13A C5A C4A -131.7(6) . . . . ?
O1A C13A C5A C6A 47.1(7) . . . . ?
C4A C5A C6A C1A 0.7(9) . . . . ?
C4B C5B C6B C1B -1.2(8) . . . . ?
C4B C5B C13B O1B 114.1(6) . . . . ?
C4B C3B C2B C1B -1.4(8) . . . . ?
C12B C11B C10B C9B -0.8(9) . . . . ?
C2A C1A C6A C5A 0.7(9) . . . . ?
C12A C11A C10A C9A -0.1(9) . . . . ?
C5B C4B C3B C2B 0.6(8) . . . . ?
C5B C4B C7B C12B -81.8(7) . . . . ?
C5B C4B C7B C8B 100.1(6) . . . . ?
C6B C1B C2B C3B 0.9(8) . . . . ?
C6B C5B C13B O1B -65.2(7) . . . . ?
C3A C4A C7A C12A 104.7(6) . . . . ?
C3A C4A C7A C8A -72.0(7) . . . . ?
C3A C4A C5A C13A 177.8(5) . . . . ?
C3A C4A C5A C6A -1.0(8) . . . . ?
C3A C2A C1A C6A -1.7(9) . . . . ?
C3B C4B C5B C6B 0.7(7) . . . . ?
C3B C4B C5B C13B -178.7(5) . . . . ?
C3B C4B C7B C12B 98.5(6) . . . . ?
C3B C4B C7B C8B -79.6(7) . . . . ?
C11A C12A C7A C4A -173.1(5) . . . . ?
C11A C12A C7A C8A 3.8(8) . . . . ?
C1A C2A C3A C4A 1.3(9) . . . . ?
C8A C9A C10A C11A 0.2(9) . . . . ?
C8B C9B C10B C11B 0.5(9) . . . . ?
C7A C4A C3A C2A -177.6(5) . . . . ?
C7A C4A C5A C13A -4.6(8) . . . . ?
C7A C4A C5A C6A 176.5(5) . . . . ?
C7A C12A C11A C10A -2.0(9) . . . . ?
C7A C8A C9A C10A 1.7(9) . . . . ?
C11B C12B C7B C4B -175.5(5) . . . . ?
C11B C12B C7B C8B 2.6(8) . . . . ?
C2B C1B C6B C5B 0.4(8) . . . . ?
C7B C4B C5B C6B -179.0(5) . . . . ?
C7B C4B C5B C13B 1.7(8) . . . . ?
C7B C4B C3B C2B -179.7(5) . . . . ?
C7B C12B C11B C10B -0.8(9) . . . . ?
C7B C8B C9B C10B 1.5(9) . . . . ?
C9B C8B C7B C4B 175.1(5) . . . . ?
C9B C8B C7B C12B -3.0(8) . . . . ?
C13A C5A C6A C1A -178.2(6) . . . . ?
C15B O3B C12B C11B -1.0(8) . . . . ?
C15B O3B C12B C7B 179.1(5) . . . . ?
C5A C4A C3A C2A 0.1(8) . . . . ?
C5A C4A C7A C12A -72.9(7) . . . . ?
C5A C4A C7A C8A 110.4(6) . . . . ?
C13B C5B C6B C1B 178.2(5) . . . . ?
C9A C8A C7A C4A 173.2(5) . . . . ?
C9A C8A C7A C12A -3.6(8) . . . . ?
C14A O2A C8A C7A -169.8(5) . . . . ?
C14A O2A C8A C9A 10.5(8) . . . . ?
C15A O3A C12A C11A 0.2(8) . . . . ?
C15A O3A C12A C7A -178.6(5) . . . . ?
C14B O2B C8B C7B -172.3(6) . . . . ?
C14B O2B C8B C9B 8.0(9) . . . . ?

loop_
_twin_individual_id
_twin_individual_mass_fraction_refined
_oxdiff_twin_reflns_isolated
_oxdiff_twin_reflns_overlapped
_twin_individual_twin_lattice_type
_twin_individual_twin_matrix_11
_twin_individual_twin_matrix_12
_twin_individual_twin_matrix_13
_twin_individual_twin_matrix_21
_twin_individual_twin_matrix_22
_twin_individual_twin_matrix_23
_twin_individual_twin_matrix_31
_twin_individual_twin_matrix_32
_twin_individual_twin_matrix_33
1 0.689(2) 9498 5424 ref 1.0000 0.0000 0.0000 0.0000 1.0000 0.0000 0.0000 0.0000 1.0000
2 0.311(2) 9533 5424 nmt -0.0893 -0.0084 0.8771 0.0007 1.0003 0.0013 -1.1197 0.0069 -0.1980

loop_
_exptl_oxdiff_crystal_face_indexfrac_h
_exptl_oxdiff_crystal_face_indexfrac_k
_exptl_oxdiff_crystal_face_indexfrac_l
_exptl_oxdiff_crystal_face_x
_exptl_oxdiff_crystal_face_y
_exptl_oxdiff_crystal_face_z
0.9657 0.0007 0.9216 0.0054 -0.0779 -0.0302
-0.9657 -0.0007 -0.9216 -0.0054 0.0779 0.0302
-0.0973 1.0017 -1.1144 -0.0155 0.1177 -0.1759
1.6653 0.0031 -1.5151 -0.1280 -0.0247 -0.0312
-1.6653 -0.0031 1.5151 0.1280 0.0247 0.0312
0.9743 -1.0005 0.9165 -0.0253 -0.1519 0.1554
0.0887 -0.0006 1.1194 0.0463 -0.0437 -0.0098
-0.0887 0.0006 -1.1194 -0.0463 0.0437 0.0098
